data_4342024
loop_
_publ_author_name
'Zhang, Kun'
'Qian, Huifen'
'Zhang, Lei'
'Huang, Wei'

_publ_section_title
;
 Influence of the Pendant Arm, Halide, and Solvent on
 High-Efficient-Tuning [1 + 1] and [2 + 2] Schiff-Base Macrocyclic
 Complexes via a Zinc-Ion Template.
;
_journal_issue 2
_journal_name_full 'Inorganic chemistry'
_journal_page_first 675
_journal_page_last 681
_journal_paper_doi 10.1021/ic502642q
_journal_volume 54
_journal_year 2015
_chemical_formula_moiety '2(C54 H52 Cl4 I N6 O5 Zn3), C H4 O, 3(H2 O), 2(I)'
_chemical_formula_sum 'C54.5 H57 Cl4 I2 N6 O7 Zn3'
_chemical_formula_weight 1499.77
_chemical_name_systematic
; 
 ? 
;
_space_group_IT_number 14
_symmetry_cell_setting monoclinic
_symmetry_space_group_name_Hall '-P 2ybc'
_symmetry_space_group_name_H-M 'P 1 21/c 1'
_atom_sites_solution_hydrogens geom
_atom_sites_solution_primary direct
_atom_sites_solution_secondary difmap
_audit_creation_method SHELXL-97
_cell_angle_alpha 90.00
_cell_angle_beta 93.2850(10)
_cell_angle_gamma 90.00
_cell_formula_units_Z 8
_cell_length_a 15.0843(11)
_cell_length_b 14.1049(11)
_cell_length_c 58.538(4)
_cell_measurement_reflns_used 4336
_cell_measurement_temperature 291(2)
_cell_measurement_theta_max 17.641
_cell_measurement_theta_min 2.263
_cell_volume 12434.2(16)
_computing_cell_refinement SMART
_computing_data_collection 'SMART (BRUKER 2000)'
_computing_data_reduction 'SAINT (BRUKER 2000)'
_computing_molecular_graphics SHELXTL
_computing_publication_material SHELXTL
_computing_structure_refinement SHELXTL
_computing_structure_solution 'SHELXTL (BRUKER 2000)'
_diffrn_ambient_temperature 291(2)
_diffrn_measured_fraction_theta_full 0.999
_diffrn_measured_fraction_theta_max 0.999
_diffrn_measurement_device_type 'Bruker CCD area detector'
_diffrn_measurement_method '\f and \w scans'
_diffrn_radiation_monochromator graphite
_diffrn_radiation_source 'sealed tube'
_diffrn_radiation_type MoK\a
_diffrn_radiation_wavelength 0.71073
_diffrn_reflns_av_R_equivalents 0.1089
_diffrn_reflns_av_unetI/netI 0.1238
_diffrn_reflns_limit_h_max 17
_diffrn_reflns_limit_h_min -17
_diffrn_reflns_limit_k_max 16
_diffrn_reflns_limit_k_min -11
_diffrn_reflns_limit_l_max 69
_diffrn_reflns_limit_l_min -69
_diffrn_reflns_number 68235
_diffrn_reflns_theta_full 25.00
_diffrn_reflns_theta_max 25.00
_diffrn_reflns_theta_min 1.39
_diffrn_standards_decay_% 0
_diffrn_standards_interval_count 0
_diffrn_standards_interval_time 0
_diffrn_standards_number 0
_exptl_absorpt_coefficient_mu 2.365
_exptl_absorpt_correction_T_max 0.788
_exptl_absorpt_correction_T_min 0.753
_exptl_absorpt_correction_type multi-scan
_exptl_absorpt_process_details 'SADABS, Bruker(2000)'
_exptl_crystal_colour green
_exptl_crystal_density_diffrn 1.602
_exptl_crystal_density_method 'not measured'
_exptl_crystal_description block
_exptl_crystal_F_000 5968
_exptl_crystal_size_max 0.12
_exptl_crystal_size_mid 0.10
_exptl_crystal_size_min 0.10
_refine_diff_density_max 1.067
_refine_diff_density_min -2.263
_refine_diff_density_rms 0.131
_refine_ls_extinction_method none
_refine_ls_goodness_of_fit_ref 1.044
_refine_ls_hydrogen_treatment constr
_refine_ls_matrix_type full
_refine_ls_number_parameters 1378
_refine_ls_number_reflns 21880
_refine_ls_number_restraints 44
_refine_ls_restrained_S_all 1.045
_refine_ls_R_factor_all 0.1709
_refine_ls_R_factor_gt 0.0860
_refine_ls_shift/su_max 0.001
_refine_ls_shift/su_mean 0.000
_refine_ls_structure_factor_coef Fsqd
_refine_ls_weighting_details 'calc w=1/[\s^2^(Fo^2^)+(0.0996P)^2^+8.9800P] where P=(Fo^2^+2Fc^2^)/3'
_refine_ls_weighting_scheme calc
_refine_ls_wR_factor_gt 0.2045
_refine_ls_wR_factor_ref 0.2296
_reflns_number_gt 10984
_reflns_number_total 21880
_reflns_threshold_expression >2sigma(I)
_cod_data_source_file ic502642q_si_002.cif
_cod_data_source_block 4
_cod_depositor_comments
;
The following automatic conversions were performed:

'_symmetry_cell_setting' value 'Monoclinic' changed to 'monoclinic'
according to
/home/saulius/struct/COD-crude-data--automatic-downloads/rss-feeds/ACS/lib/dictionaries/cif_core.dic
dictionary named 'cif_core.dic' version 2.4.2 from 2011-04-26.

Automatic conversion script
Id: cif_fix_values 2935 2014-11-11 08:27:57Z andrius 

 Adding full bibliography for 4342021--4342026.cif.
;
_cod_original_sg_symbol_H-M 'P 21/c'
_cod_database_code 4342024

loop_
_symmetry_equiv_pos_as_xyz
'x, y, z'
'-x, y+1/2, -z+1/2'
'-x, -y, -z'
'x, -y-1/2, z-1/2'

loop_
_atom_site_label
_atom_site_type_symbol
_atom_site_fract_x
_atom_site_fract_y
_atom_site_fract_z
_atom_site_U_iso_or_equiv
_atom_site_adp_type
_atom_site_occupancy
_atom_site_symmetry_multiplicity
_atom_site_calc_flag
_atom_site_refinement_flags
Zn1 Zn 0.16760(8) 0.78269(9) 0.13053(2) 0.0532(4) Uani 1 1 d .
Zn2 Zn 0.02981(8) 0.59380(10) 0.15482(2) 0.0507(4) Uani 1 1 d .
Zn3 Zn 0.03744(8) 0.64764(9) 0.10257(2) 0.0428(3) Uani 1 1 d .
Zn4 Zn 0.36228(8) 0.32922(9) 0.39371(2) 0.0435(3) Uani 1 1 d .
Zn5 Zn 0.24200(8) 0.54769(9) 0.407420(19) 0.0423(3) Uani 1 1 d .
Zn6 Zn 0.24499(8) 0.45494(9) 0.35866(2) 0.0459(3) Uani 1 1 d U
C1 C 0.2945(8) 0.7053(10) 0.1654(2) 0.062(3) Uani 1 1 d .
C2 C 0.3585(8) 0.6350(10) 0.1718(2) 0.063(3) Uani 1 1 d .
C3 C 0.3841(9) 0.6187(12) 0.1946(2) 0.083(4) Uani 1 1 d .
H3 H 0.4279 0.5742 0.1985 0.100 Uiso 1 1 calc R
C4 C 0.3456(11) 0.6674(12) 0.2113(2) 0.084(5) Uani 1 1 d .
C5 C 0.2856(9) 0.7396(11) 0.2059(2) 0.077(4) Uani 1 1 d .
H5 H 0.2631 0.7743 0.2178 0.092 Uiso 1 1 calc R
C6 C 0.2578(8) 0.7621(10) 0.1836(2) 0.064(4) Uani 1 1 d .
C7 C 0.3975(8) 0.5831(10) 0.1528(2) 0.071(4) Uani 1 1 d .
H7A H 0.4389 0.5364 0.1593 0.086 Uiso 1 1 calc R
H7B H 0.4311 0.6277 0.1441 0.086 Uiso 1 1 calc R
C8 C 0.3020(9) 0.4386(9) 0.1451(2) 0.072(4) Uani 1 1 d .
H8A H 0.3513 0.3947 0.1446 0.086 Uiso 1 1 calc R
H8B H 0.2535 0.4137 0.1353 0.086 Uiso 1 1 calc R
C9 C 0.2733(8) 0.4440(10) 0.1691(2) 0.066(4) Uani 1 1 d .
C10 C 0.1930(7) 0.4986(8) 0.1731(2) 0.056(3) Uani 1 1 d .
C11 C 0.1718(8) 0.5086(9) 0.19565(18) 0.055(3) Uani 1 1 d .
C12 C 0.2244(11) 0.4656(12) 0.2132(2) 0.092(5) Uani 1 1 d U
H12 H 0.2100 0.4742 0.2283 0.110 Uiso 1 1 calc R
C13 C 0.2961(12) 0.4114(13) 0.2087(3) 0.110(6) Uani 1 1 d U
C14 C 0.3186(11) 0.3997(11) 0.1864(2) 0.088(5) Uani 1 1 d .
H14 H 0.3660 0.3605 0.1832 0.106 Uiso 1 1 calc R
C15 C 0.1019(10) 0.5700(11) 0.2024(2) 0.077(4) Uani 1 1 d .
H15 H 0.0972 0.5783 0.2181 0.092 Uiso 1 1 calc R
C16 C -0.0247(9) 0.6725(14) 0.2002(2) 0.102(4) Uani 1 1 d U
H16A H -0.0072 0.6833 0.2162 0.122 Uiso 1 1 calc R
H16B H -0.0313 0.7336 0.1927 0.122 Uiso 1 1 calc R
C17 C -0.1112(10) 0.6194(15) 0.1983(2) 0.110(4) Uani 1 1 d U
H17A H -0.0997 0.5571 0.2048 0.132 Uiso 1 1 calc R
H17B H -0.1510 0.6513 0.2082 0.132 Uiso 1 1 calc R
C18 C -0.1572(10) 0.6057(15) 0.1781(3) 0.116(5) Uani 1 1 d U
H18A H -0.1795 0.6666 0.1726 0.139 Uiso 1 1 calc R
H18B H -0.2082 0.5662 0.1808 0.139 Uiso 1 1 calc R
C19 C -0.1549(8) 0.5058(10) 0.1467(3) 0.070(4) Uani 1 1 d .
H19 H -0.2103 0.4906 0.1518 0.084 Uiso 1 1 calc R
C20 C -0.1337(8) 0.4626(9) 0.1249(2) 0.057(3) Uani 1 1 d .
C21 C -0.0559(8) 0.4798(9) 0.1141(2) 0.057(3) Uani 1 1 d .
C22 C -0.0376(8) 0.4298(7) 0.09458(18) 0.047(3) Uani 1 1 d .
C23 C -0.1039(10) 0.3697(8) 0.0849(2) 0.068(4) Uani 1 1 d .
H23 H -0.0940 0.3391 0.0712 0.081 Uiso 1 1 calc R
C24 C -0.1816(9) 0.3546(9) 0.0948(3) 0.071(4) Uani 1 1 d .
C25 C -0.1987(8) 0.4001(9) 0.1150(3) 0.069(4) Uani 1 1 d .
H25 H -0.2518 0.3899 0.1219 0.083 Uiso 1 1 calc R
C26 C 0.0490(7) 0.4482(7) 0.08356(18) 0.048(3) Uani 1 1 d .
H26A H 0.0979 0.4381 0.0948 0.058 Uiso 1 1 calc R
H26B H 0.0552 0.4033 0.0712 0.058 Uiso 1 1 calc R
C27 C 0.1441(8) 0.5589(9) 0.0667(2) 0.058(3) Uani 1 1 d .
H27A H 0.1518 0.5189 0.0535 0.070 Uiso 1 1 calc R
H27B H 0.1869 0.5392 0.0787 0.070 Uiso 1 1 calc R
C28 C 0.1620(7) 0.6617(9) 0.0604(2) 0.052(3) Uani 1 1 d .
C29 C 0.1696(7) 0.7273(10) 0.0778(2) 0.055(3) Uani 1 1 d .
C30 C 0.1852(8) 0.8230(10) 0.0721(2) 0.060(3) Uani 1 1 d .
C31 C 0.1939(9) 0.8497(13) 0.0495(3) 0.088(5) Uani 1 1 d .
H31 H 0.2040 0.9127 0.0458 0.105 Uiso 1 1 calc R
C32 C 0.1875(10) 0.7826(14) 0.0329(3) 0.096(5) Uani 1 1 d .
C33 C 0.1701(8) 0.6866(11) 0.0379(2) 0.074(4) Uani 1 1 d .
H33 H 0.1642 0.6415 0.0263 0.089 Uiso 1 1 calc R
C34 C 0.1833(8) 0.8980(11) 0.0875(3) 0.076(4) Uani 1 1 d .
H34 H 0.1888 0.9575 0.0808 0.091 Uiso 1 1 calc R
C35 C 0.1742(11) 0.9899(11) 0.1217(3) 0.103(5) Uani 1 1 d U
H35A H 0.1715 1.0416 0.1108 0.123 Uiso 1 1 calc R
H35B H 0.2288 0.9963 0.1312 0.123 Uiso 1 1 calc R
C36 C 0.0989(12) 0.9965(12) 0.1361(3) 0.114(5) Uani 1 1 d U
H36A H 0.0494 0.9626 0.1286 0.136 Uiso 1 1 calc R
H36B H 0.0818 1.0626 0.1370 0.136 Uiso 1 1 calc R
C37 C 0.1132(10) 0.9579(11) 0.1608(3) 0.103(5) Uani 1 1 d U
H37A H 0.1458 1.0037 0.1703 0.124 Uiso 1 1 calc R
H37B H 0.0563 0.9467 0.1672 0.124 Uiso 1 1 calc R
C38 C 0.2026(9) 0.8414(10) 0.1789(3) 0.076(4) Uani 1 1 d .
H38 H 0.1928 0.8805 0.1913 0.092 Uiso 1 1 calc R
C39 C 0.3659(11) 0.5164(12) 0.1127(2) 0.096(5) Uani 1 1 d .
H39A H 0.4227 0.4844 0.1147 0.115 Uiso 1 1 calc R
H39B H 0.3258 0.4750 0.1038 0.115 Uiso 1 1 calc R
C40 C 0.3776(12) 0.6026(14) 0.0999(2) 0.115(6) Uani 1 1 d .
H40A H 0.4190 0.6434 0.1085 0.138 Uiso 1 1 calc R
H40B H 0.3212 0.6355 0.0981 0.138 Uiso 1 1 calc R
C41 C 0.4135(9) 0.5845(15) 0.0754(3) 0.092(5) Uani 1 1 d U
C42 C 0.4604(13) 0.5025(12) 0.0712(3) 0.100(6) Uani 1 1 d .
H42 H 0.4655 0.4546 0.0821 0.120 Uiso 1 1 calc R
C43 C 0.5014(15) 0.4930(14) 0.0495(4) 0.135(8) Uani 1 1 d .
H43 H 0.5355 0.4403 0.0462 0.162 Uiso 1 1 calc R
C44 C 0.4876(15) 0.5638(16) 0.0344(4) 0.124(7) Uani 1 1 d U
H44 H 0.5155 0.5618 0.0206 0.148 Uiso 1 1 calc R
C45 C 0.4329(13) 0.6397(15) 0.0387(4) 0.117(6) Uani 1 1 d U
H45 H 0.4190 0.6835 0.0272 0.140 Uiso 1 1 calc R
C46 C 0.3991(10) 0.6513(18) 0.0597(3) 0.125(8) Uani 1 1 d U
H46 H 0.3664 0.7051 0.0629 0.150 Uiso 1 1 calc R
C47 C -0.0177(7) 0.5620(8) 0.05593(17) 0.049(3) Uani 1 1 d .
H47A H -0.0133 0.6270 0.0507 0.059 Uiso 1 1 calc R
H47B H -0.0745 0.5556 0.0628 0.059 Uiso 1 1 calc R
C48 C -0.0185(9) 0.4968(10) 0.03481(19) 0.071(4) Uani 1 1 d .
H48A H 0.0282 0.5149 0.0250 0.085 Uiso 1 1 calc R
H48B H -0.0089 0.4314 0.0395 0.085 Uiso 1 1 calc R
C49 C -0.1086(10) 0.5072(12) 0.0221(2) 0.075(4) Uani 1 1 d .
C50 C -0.1278(11) 0.5794(12) 0.0077(3) 0.094(5) Uani 1 1 d .
H50 H -0.0833 0.6237 0.0056 0.113 Uiso 1 1 calc R
C51 C -0.2101(13) 0.5934(15) -0.0046(4) 0.128(7) Uani 1 1 d .
H51 H -0.2211 0.6450 -0.0142 0.154 Uiso 1 1 calc R
C52 C -0.2712(14) 0.5263(16) -0.0012(3) 0.116(7) Uani 1 1 d .
H52 H -0.3265 0.5336 -0.0089 0.139 Uiso 1 1 calc R
C53 C -0.2597(13) 0.4491(16) 0.0124(3) 0.127(7) Uani 1 1 d .
H53 H -0.3031 0.4032 0.0141 0.152 Uiso 1 1 calc R
C54 C -0.1746(13) 0.4457(14) 0.0238(3) 0.110(6) Uani 1 1 d .
H54 H -0.1635 0.3945 0.0335 0.132 Uiso 1 1 calc R
C55 C 0.5068(7) 0.4183(7) 0.42141(17) 0.039(3) Uani 1 1 d .
C56 C 0.5751(7) 0.4868(7) 0.42264(17) 0.041(3) Uani 1 1 d .
C57 C 0.6156(8) 0.5172(8) 0.44319(19) 0.053(3) Uani 1 1 d .
H57 H 0.6607 0.5622 0.4436 0.063 Uiso 1 1 calc R
C58 C 0.5860(9) 0.4777(9) 0.4635(2) 0.063(3) Uani 1 1 d .
C59 C 0.5199(9) 0.4107(8) 0.46305(19) 0.057(3) Uani 1 1 d .
H59 H 0.5011 0.3858 0.4767 0.069 Uiso 1 1 calc R
C60 C 0.4804(7) 0.3798(7) 0.44203(18) 0.043(3) Uani 1 1 d .
C61 C 0.6028(7) 0.5322(8) 0.40079(17) 0.049(3) Uani 1 1 d .
H61A H 0.6220 0.4838 0.3904 0.059 Uiso 1 1 calc R
H61B H 0.6519 0.5754 0.4041 0.059 Uiso 1 1 calc R
C62 C 0.5174(7) 0.6863(7) 0.39859(17) 0.046(3) Uani 1 1 d .
H62A H 0.5754 0.7159 0.3982 0.055 Uiso 1 1 calc R
H62B H 0.4760 0.7226 0.3888 0.055 Uiso 1 1 calc R
C63 C 0.4888(7) 0.6881(7) 0.42217(19) 0.043(3) Uani 1 1 d .
C64 C 0.4099(7) 0.6358(7) 0.42681(17) 0.041(3) Uani 1 1 d .
C65 C 0.3829(7) 0.6318(7) 0.44943(18) 0.044(3) Uani 1 1 d .
C66 C 0.4359(8) 0.6806(8) 0.46684(18) 0.053(3) Uani 1 1 d .
H66 H 0.4188 0.6792 0.4819 0.063 Uiso 1 1 calc R
C67 C 0.5087(8) 0.7279(8) 0.46203(19) 0.052(3) Uani 1 1 d .
C68 C 0.5371(8) 0.7326(8) 0.4396(2) 0.057(3) Uani 1 1 d .
H68 H 0.5884 0.7657 0.4366 0.068 Uiso 1 1 calc R
C69 C 0.3069(7) 0.5828(8) 0.45588(17) 0.048(3) Uani 1 1 d .
H69 H 0.2978 0.5821 0.4715 0.057 Uiso 1 1 calc R
C70 C 0.1724(8) 0.4963(10) 0.4540(2) 0.066(4) Uani 1 1 d .
H70A H 0.1855 0.4935 0.4704 0.080 Uiso 1 1 calc R
H70B H 0.1623 0.4322 0.4484 0.080 Uiso 1 1 calc R
C71 C 0.0890(9) 0.5566(14) 0.4487(3) 0.102(6) Uani 1 1 d U
H71A H 0.0445 0.5370 0.4591 0.122 Uiso 1 1 calc R
H71B H 0.1039 0.6220 0.4524 0.122 Uiso 1 1 calc R
C72 C 0.0500(10) 0.5544(14) 0.4266(3) 0.109(6) Uani 1 1 d U
H72A H -0.0041 0.5916 0.4263 0.131 Uiso 1 1 calc R
H72B H 0.0335 0.4895 0.4230 0.131 Uiso 1 1 calc R
C73 C 0.0669(8) 0.6462(9) 0.3928(2) 0.059(3) Uani 1 1 d .
H73 H 0.0104 0.6659 0.3962 0.070 Uiso 1 1 calc R
C74 C 0.0984(7) 0.6794(8) 0.3715(2) 0.050(3) Uani 1 1 d .
C75 C 0.1744(8) 0.6413(8) 0.36179(19) 0.052(3) Uani 1 1 d .
C76 C 0.1972(8) 0.6692(9) 0.3394(2) 0.060(3) Uani 1 1 d .
C77 C 0.1407(10) 0.7340(8) 0.3264(2) 0.073(4) Uani 1 1 d .
H77 H 0.1533 0.7527 0.3117 0.088 Uiso 1 1 calc R
C78 C 0.0648(10) 0.7680(9) 0.3370(3) 0.076(4) Uani 1 1 d .
C79 C 0.0432(9) 0.7411(8) 0.3587(2) 0.064(4) Uani 1 1 d .
H79 H -0.0082 0.7642 0.3647 0.077 Uiso 1 1 calc R
C80 C 0.2764(7) 0.6274(8) 0.32909(19) 0.051(3) Uani 1 1 d .
H80A H 0.2840 0.6574 0.3144 0.061 Uiso 1 1 calc R
H80B H 0.3286 0.6413 0.3389 0.061 Uiso 1 1 calc R
C81 C 0.3585(8) 0.4858(8) 0.3186(2) 0.059(3) Uani 1 1 d .
H81A H 0.4053 0.5110 0.3290 0.071 Uiso 1 1 calc R
H81B H 0.3687 0.5088 0.3034 0.071 Uiso 1 1 calc R
C82 C 0.3646(8) 0.3783(9) 0.3187(2) 0.057(3) Uani 1 1 d .
C83 C 0.3666(6) 0.3315(8) 0.33946(18) 0.042(3) Uani 1 1 d .
C84 C 0.3754(7) 0.2325(9) 0.3393(2) 0.056(3) Uani 1 1 d .
C85 C 0.3841(8) 0.1839(10) 0.3184(2) 0.069(4) Uani 1 1 d .
H85 H 0.3906 0.1183 0.3181 0.083 Uiso 1 1 calc R
C86 C 0.3826(10) 0.2345(12) 0.2987(2) 0.085(5) Uani 1 1 d .
C87 C 0.3709(9) 0.3306(11) 0.2983(2) 0.076(4) Uani 1 1 d .
H87 H 0.3672 0.3632 0.2845 0.091 Uiso 1 1 calc R
C88 C 0.3717(7) 0.1731(8) 0.3594(2) 0.054(3) Uani 1 1 d .
H88 H 0.3765 0.1084 0.3566 0.065 Uiso 1 1 calc R
C89 C 0.3558(10) 0.1154(9) 0.3973(3) 0.082(4) Uani 1 1 d .
H89A H 0.3471 0.0561 0.3891 0.098 Uiso 1 1 calc R
H89B H 0.4108 0.1107 0.4066 0.098 Uiso 1 1 calc R
C90 C 0.2830(9) 0.1302(9) 0.4119(2) 0.073(4) Uani 1 1 d .
H90A H 0.2635 0.0688 0.4171 0.088 Uiso 1 1 calc R
H90B H 0.2339 0.1578 0.4028 0.088 Uiso 1 1 calc R
C91 C 0.3025(8) 0.1940(9) 0.4331(2) 0.067(4) Uani 1 1 d .
H91A H 0.2475 0.2203 0.4381 0.080 Uiso 1 1 calc R
H91B H 0.3296 0.1565 0.4456 0.080 Uiso 1 1 calc R
C92 C 0.4139(8) 0.3035(8) 0.4438(2) 0.057(3) Uani 1 1 d .
H92 H 0.4085 0.2765 0.4581 0.068 Uiso 1 1 calc R
C93 C 0.5172(8) 0.5826(9) 0.36405(17) 0.055(3) Uani 1 1 d .
H93A H 0.4640 0.6159 0.3585 0.066 Uiso 1 1 calc R
H93B H 0.5103 0.5168 0.3595 0.066 Uiso 1 1 calc R
C94 C 0.5954(8) 0.6234(10) 0.35215(19) 0.068(4) Uani 1 1 d .
H94A H 0.6508 0.5978 0.3587 0.082 Uiso 1 1 calc R
H94B H 0.5968 0.6919 0.3536 0.082 Uiso 1 1 calc R
C95 C 0.5806(8) 0.5937(11) 0.3267(2) 0.071(4) Uani 1 1 d .
C96 C 0.6021(10) 0.5047(12) 0.3194(2) 0.092(5) Uani 1 1 d .
H96 H 0.6277 0.4613 0.3298 0.111 Uiso 1 1 calc R
C97 C 0.5855(12) 0.4784(13) 0.2962(3) 0.106(6) Uani 1 1 d .
H97 H 0.5967 0.4174 0.2911 0.127 Uiso 1 1 calc R
C98 C 0.5522(11) 0.5475(15) 0.2817(3) 0.099(5) Uani 1 1 d .
H98 H 0.5437 0.5319 0.2663 0.119 Uiso 1 1 calc R
C99 C 0.5304(11) 0.6371(12) 0.2879(3) 0.088(5) Uani 1 1 d .
H99 H 0.5062 0.6807 0.2774 0.106 Uiso 1 1 calc R
C100 C 0.5458(10) 0.6593(11) 0.3103(2) 0.085(4) Uani 1 1 d .
H100 H 0.5329 0.7204 0.3151 0.102 Uiso 1 1 calc R
C101 C 0.1936(8) 0.4987(9) 0.30881(18) 0.059(3) Uani 1 1 d .
H10A H 0.1891 0.4302 0.3081 0.070 Uiso 1 1 calc R
H10B H 0.1394 0.5220 0.3150 0.070 Uiso 1 1 calc R
C102 C 0.1961(11) 0.5349(15) 0.2845(2) 0.124(5) Uani 1 1 d U
H10C H 0.1976 0.6036 0.2843 0.148 Uiso 1 1 calc R
H10D H 0.2483 0.5111 0.2775 0.148 Uiso 1 1 calc R
C103 C 0.1128(14) 0.499(2) 0.2719(3) 0.140(5) Uani 1 1 d U
C104 C 0.1138(19) 0.410(2) 0.2626(4) 0.183(10) Uani 1 1 d U
H104 H 0.1656 0.3747 0.2639 0.220 Uiso 1 1 calc R
C105 C 0.0370(19) 0.372(2) 0.2510(5) 0.190(12) Uani 1 1 d DU
H105 H 0.0339 0.3131 0.2436 0.228 Uiso 1 1 calc R
C106 C -0.0326(18) 0.435(2) 0.2523(5) 0.186(10) Uani 1 1 d DU
H106 H -0.0862 0.4085 0.2470 0.223 Uiso 1 1 calc R
C107 C -0.0441(13) 0.5285(19) 0.2593(4) 0.166(5) Uani 1 1 d DU
H107 H -0.0937 0.5670 0.2569 0.199 Uiso 1 1 calc R
C108 C 0.0378(13) 0.5508(19) 0.2712(3) 0.159(5) Uani 1 1 d DU
H10E H 0.0399 0.6073 0.2794 0.191 Uiso 1 1 calc R
C109 C 0.666(3) 0.401(2) 0.2254(5) 0.33(3) Uani 1 1 d .
H10F H 0.7065 0.4314 0.2362 0.395 Uiso 1 1 calc R
H10G H 0.6358 0.3504 0.2329 0.395 Uiso 1 1 calc R
H10H H 0.6231 0.4458 0.2193 0.395 Uiso 1 1 calc R
Cl1 Cl 0.3721(4) 0.6409(4) 0.24001(7) 0.1319(19) Uani 1 1 d .
Cl2 Cl 0.3609(4) 0.3598(5) 0.23094(8) 0.162(3) Uani 1 1 d .
Cl3 Cl -0.2637(3) 0.2868(3) 0.08068(9) 0.1138(16) Uani 1 1 d .
Cl4 Cl 0.2006(5) 0.8120(5) 0.00415(8) 0.176(3) Uani 1 1 d .
Cl5 Cl 0.6315(3) 0.5207(3) 0.48983(5) 0.0870(11) Uani 1 1 d .
Cl6 Cl 0.5715(3) 0.7844(3) 0.48409(6) 0.0832(11) Uani 1 1 d .
Cl7 Cl -0.0022(3) 0.8470(3) 0.32105(7) 0.1105(15) Uani 1 1 d .
Cl8 Cl 0.3909(4) 0.1724(4) 0.27309(7) 0.143(2) Uani 1 1 d .
I1 I -0.06546(5) 0.77896(6) 0.084345(14) 0.0602(2) Uani 1 1 d .
I2 I 0.11471(9) 0.35081(11) 0.34856(2) 0.1260(5) Uani 1 1 d U
I3 I 0.57821(6) 0.37615(7) 0.150913(18) 0.0791(3) Uani 1 1 d .
I4 I 0.21462(8) 0.24776(8) 0.09443(3) 0.1199(5) Uani 1 1 d .
N1 N 0.3294(6) 0.5317(7) 0.13601(14) 0.055(3) Uani 1 1 d .
N2 N 0.0450(7) 0.6149(8) 0.18921(16) 0.065(3) Uani 1 1 d .
N3 N -0.1076(7) 0.5615(9) 0.15966(18) 0.071(3) Uani 1 1 d .
N4 N 0.0543(5) 0.5462(6) 0.07437(14) 0.044(2) Uani 1 1 d .
N5 N 0.1752(7) 0.9002(7) 0.1095(2) 0.073(3) Uani 1 1 d .
N6 N 0.1650(7) 0.8660(7) 0.1600(2) 0.075(3) Uani 1 1 d .
N7 N 0.5223(6) 0.5870(6) 0.38969(13) 0.043(2) Uani 1 1 d .
N8 N 0.2477(6) 0.5384(7) 0.44282(14) 0.049(2) Uani 1 1 d .
N9 N 0.1085(6) 0.5920(8) 0.40765(16) 0.062(3) Uani 1 1 d .
N10 N 0.2700(6) 0.5235(6) 0.32570(14) 0.047(2) Uani 1 1 d .
N11 N 0.3629(6) 0.1954(6) 0.38031(16) 0.049(2) Uani 1 1 d .
N12 N 0.3629(6) 0.2713(7) 0.42731(16) 0.051(2) Uani 1 1 d .
O1 O 0.2727(5) 0.7190(5) 0.14321(13) 0.055(2) Uani 1 1 d .
H1 H 0.3119 0.6965 0.1326 0.083 Uiso 1 1 d R
O2 O 0.1496(5) 0.5364(5) 0.15527(12) 0.054(2) Uani 1 1 d .
H2 H 0.1780 0.5382 0.1415 0.080 Uiso 1 1 d R
O3 O 0.0052(5) 0.5415(5) 0.12269(11) 0.0476(18) Uani 1 1 d .
O4 O 0.1597(4) 0.6999(5) 0.09911(13) 0.0465(18) Uani 1 1 d .
O5 O 0.0550(4) 0.7112(5) 0.13616(11) 0.0453(18) Uani 1 1 d .
O6 O 0.4745(4) 0.3960(5) 0.40105(11) 0.0458(18) Uani 1 1 d .
H6 H 0.5088 0.4119 0.3888 0.069 Uiso 1 1 d R
O7 O 0.3676(4) 0.5925(5) 0.40919(11) 0.0443(18) Uani 1 1 d .
H7 H 0.4007 0.5808 0.3964 0.066 Uiso 1 1 d R
O8 O 0.2313(4) 0.5808(5) 0.37317(11) 0.0443(18) Uani 1 1 d .
O9 O 0.3575(5) 0.3784(5) 0.35881(11) 0.0495(19) Uani 1 1 d .
O10 O 0.2549(4) 0.4132(5) 0.39500(10) 0.0414(17) Uani 1 1 d .
O11 O 0.4115(12) 0.8417(13) 0.1330(3) 0.218(8) Uani 1 1 d .
H11A H 0.3792 0.8248 0.1437 0.328 Uiso 1 1 d R
H11B H 0.3848 0.8295 0.1202 0.328 Uiso 1 1 d R
O12 O 0.1387(15) 0.1359(17) 0.0357(7) 0.48(3) Uani 1 1 d .
H12A H 0.1149 0.1906 0.0356 0.727 Uiso 1 1 d R
H12B H 0.1311 0.1111 0.0225 0.727 Uiso 1 1 d R
O13 O 0.7152(19) 0.361(2) 0.2066(6) 0.364(18) Uani 1 1 d .
H13A H 0.6768 0.3827 0.1940 0.546 Uiso 1 1 d R
O14 O 0.181(3) 0.173(2) 0.2003(12) 0.82(6) Uani 1 1 d .
H14A H 0.2221 0.1319 0.1993 1.225 Uiso 1 1 d R
H14B H 0.1957 0.2230 0.2077 1.225 Uiso 1 1 d R

loop_
_atom_site_aniso_label
_atom_site_aniso_U_11
_atom_site_aniso_U_22
_atom_site_aniso_U_33
_atom_site_aniso_U_23
_atom_site_aniso_U_13
_atom_site_aniso_U_12
Zn1 0.0453(8) 0.0440(8) 0.0685(9) -0.0018(7) -0.0131(7) -0.0031(6)
Zn2 0.0451(7) 0.0652(9) 0.0414(7) 0.0030(7) 0.0005(6) -0.0032(7)
Zn3 0.0378(7) 0.0427(7) 0.0475(7) 0.0033(6) 0.0000(6) -0.0039(6)
Zn4 0.0438(7) 0.0402(7) 0.0456(7) 0.0035(6) -0.0048(6) 0.0024(6)
Zn5 0.0398(7) 0.0488(8) 0.0379(7) -0.0042(6) -0.0026(5) 0.0073(6)
Zn6 0.0482(7) 0.0485(8) 0.0402(7) -0.0016(6) -0.0041(6) 0.0084(6)
C1 0.045(7) 0.080(10) 0.058(8) 0.005(8) -0.008(6) -0.015(7)
C2 0.053(8) 0.076(9) 0.059(8) 0.002(8) -0.007(7) -0.001(7)
C3 0.065(9) 0.108(12) 0.073(10) -0.007(9) -0.020(8) 0.017(9)
C4 0.093(11) 0.107(12) 0.050(8) -0.011(9) -0.027(8) 0.008(10)
C5 0.070(9) 0.095(11) 0.063(9) -0.026(8) -0.016(7) -0.004(8)
C6 0.059(8) 0.070(9) 0.062(8) -0.020(8) -0.010(7) -0.011(7)
C7 0.055(8) 0.090(10) 0.067(8) 0.017(8) -0.014(7) 0.006(7)
C8 0.064(8) 0.066(9) 0.085(10) 0.017(8) 0.001(7) 0.004(7)
C9 0.062(8) 0.082(10) 0.053(8) 0.001(8) 0.010(7) 0.007(7)
C10 0.042(7) 0.056(8) 0.068(8) 0.005(7) -0.010(6) -0.009(6)
C11 0.051(7) 0.084(9) 0.031(6) 0.006(6) 0.003(6) -0.003(7)
C12 0.110(12) 0.127(14) 0.038(7) 0.014(9) 0.000(8) 0.021(9)
C13 0.132(14) 0.124(15) 0.070(11) 0.031(10) -0.028(10) 0.055(11)
C14 0.107(12) 0.086(11) 0.070(10) 0.009(9) 0.001(9) 0.043(10)
C15 0.078(10) 0.117(13) 0.035(7) -0.005(8) 0.004(7) -0.033(9)
C16 0.069(7) 0.175(12) 0.062(7) -0.025(8) 0.013(7) 0.024(8)
C17 0.072(7) 0.191(11) 0.070(6) -0.024(8) 0.021(6) 0.021(8)
C18 0.081(8) 0.194(12) 0.077(8) -0.022(9) 0.027(7) 0.015(9)
C19 0.046(8) 0.075(10) 0.088(11) 0.027(9) 0.008(8) 0.005(7)
C20 0.063(8) 0.054(8) 0.055(7) 0.014(7) 0.000(6) -0.007(7)
C21 0.051(7) 0.051(7) 0.068(8) 0.019(7) -0.008(7) -0.003(6)
C22 0.069(8) 0.033(6) 0.038(6) 0.008(5) -0.008(6) -0.001(6)
C23 0.089(10) 0.044(7) 0.067(8) 0.004(7) -0.028(8) -0.015(7)
C24 0.057(9) 0.051(8) 0.101(11) 0.007(8) -0.023(8) -0.021(7)
C25 0.041(7) 0.057(8) 0.108(11) 0.038(9) -0.009(7) -0.017(6)
C26 0.057(7) 0.041(6) 0.047(6) 0.009(6) 0.006(6) 0.012(6)
C27 0.057(7) 0.069(9) 0.051(7) -0.014(7) 0.013(6) -0.002(7)
C28 0.033(6) 0.074(9) 0.051(7) 0.009(7) 0.011(5) -0.018(6)
C29 0.041(7) 0.076(9) 0.048(7) 0.008(7) -0.002(6) -0.003(6)
C30 0.049(7) 0.056(8) 0.076(9) 0.007(8) 0.008(7) -0.021(6)
C31 0.066(9) 0.112(14) 0.085(11) 0.028(11) 0.002(8) -0.039(9)
C32 0.086(11) 0.130(16) 0.072(10) 0.049(11) 0.007(9) -0.026(11)
C33 0.064(9) 0.085(11) 0.074(10) 0.017(8) 0.015(7) -0.014(8)
C34 0.065(9) 0.073(10) 0.086(11) 0.051(10) -0.013(8) -0.022(8)
C35 0.100(12) 0.058(10) 0.149(16) 0.028(11) 0.003(9) 0.008(9)
C36 0.111(13) 0.077(11) 0.153(12) -0.009(11) 0.006(10) 0.028(11)
C37 0.087(11) 0.099(13) 0.120(10) -0.054(10) -0.024(10) 0.015(10)
C38 0.074(10) 0.063(9) 0.090(11) -0.016(9) -0.015(9) 0.003(8)
C39 0.120(13) 0.114(13) 0.051(8) 0.020(9) -0.006(8) -0.001(11)
C40 0.122(14) 0.172(19) 0.050(9) 0.004(11) -0.006(9) 0.041(14)
C41 0.049(9) 0.120(15) 0.108(14) -0.014(10) -0.002(9) -0.014(9)
C42 0.143(16) 0.081(12) 0.075(11) -0.009(10) 0.006(11) -0.063(12)
C43 0.19(2) 0.090(14) 0.129(17) -0.044(13) 0.044(16) -0.076(15)
C44 0.145(18) 0.121(17) 0.106(14) -0.020(15) 0.027(14) -0.061(12)
C45 0.103(14) 0.127(16) 0.120(16) 0.014(14) 0.004(12) -0.054(10)
C46 0.052(9) 0.21(2) 0.105(15) 0.032(13) -0.021(10) -0.026(12)
C47 0.048(7) 0.056(7) 0.044(6) 0.008(6) -0.001(5) 0.005(6)
C48 0.091(10) 0.074(9) 0.045(7) -0.007(7) -0.016(7) 0.011(8)
C49 0.084(11) 0.080(11) 0.061(9) -0.010(9) 0.008(8) 0.005(9)
C50 0.079(11) 0.091(12) 0.111(13) 0.005(11) -0.009(10) -0.003(9)
C51 0.082(13) 0.110(16) 0.19(2) 0.001(15) -0.038(14) 0.014(12)
C52 0.108(15) 0.122(17) 0.111(15) -0.037(14) -0.046(12) 0.039(14)
C53 0.111(16) 0.135(18) 0.130(16) 0.020(15) -0.036(13) -0.040(14)
C54 0.115(15) 0.115(15) 0.097(12) 0.002(11) -0.028(11) -0.028(13)
C55 0.041(6) 0.041(6) 0.036(6) 0.006(5) -0.008(5) 0.012(5)
C56 0.051(7) 0.035(6) 0.036(6) -0.001(5) -0.009(5) 0.018(5)
C57 0.070(8) 0.039(6) 0.048(7) 0.008(6) -0.004(6) 0.010(6)
C58 0.079(9) 0.050(8) 0.057(8) -0.009(7) -0.021(7) 0.017(7)
C59 0.084(9) 0.041(7) 0.047(7) 0.023(6) 0.003(7) 0.010(7)
C60 0.055(7) 0.034(6) 0.039(6) 0.008(5) -0.007(5) 0.008(5)
C61 0.046(6) 0.056(7) 0.046(6) -0.006(6) 0.003(5) 0.000(6)
C62 0.056(7) 0.035(6) 0.046(7) 0.010(5) -0.007(5) 0.005(5)
C63 0.040(6) 0.027(6) 0.061(7) 0.013(5) -0.009(5) 0.011(5)
C64 0.048(6) 0.030(6) 0.042(6) 0.005(5) -0.016(5) 0.002(5)
C65 0.049(7) 0.040(6) 0.043(7) -0.005(6) -0.007(5) 0.008(5)
C66 0.069(8) 0.052(7) 0.037(6) -0.003(6) 0.001(6) 0.017(7)
C67 0.061(8) 0.046(7) 0.047(7) -0.004(6) -0.017(6) 0.003(6)
C68 0.050(7) 0.050(7) 0.068(9) 0.003(7) -0.021(6) 0.000(6)
C69 0.057(7) 0.054(7) 0.032(6) -0.010(6) 0.004(5) -0.003(6)
C70 0.064(8) 0.086(10) 0.051(7) 0.005(7) 0.007(6) 0.000(8)
C71 0.060(9) 0.155(16) 0.092(8) 0.016(12) 0.020(7) 0.033(10)
C72 0.087(12) 0.156(17) 0.087(9) 0.013(12) 0.021(8) 0.021(12)
C73 0.044(7) 0.063(8) 0.068(9) -0.012(7) -0.002(7) 0.002(6)
C74 0.048(7) 0.038(6) 0.062(8) -0.010(6) -0.020(6) 0.002(6)
C75 0.066(8) 0.036(6) 0.052(7) -0.002(6) -0.011(6) -0.009(6)
C76 0.064(8) 0.054(8) 0.059(8) -0.003(7) -0.011(6) 0.002(7)
C77 0.115(12) 0.047(8) 0.054(8) 0.016(7) -0.028(8) 0.022(8)
C78 0.086(10) 0.053(8) 0.082(10) -0.012(8) -0.044(8) 0.025(8)
C79 0.076(9) 0.043(7) 0.071(9) -0.027(7) -0.018(7) 0.014(7)
C80 0.055(7) 0.052(7) 0.045(6) 0.000(6) 0.004(6) -0.008(6)
C81 0.063(8) 0.062(8) 0.053(7) 0.003(7) 0.006(6) 0.004(7)
C82 0.058(8) 0.066(8) 0.049(7) -0.002(7) 0.013(6) 0.009(6)
C83 0.029(6) 0.056(7) 0.040(7) -0.004(6) 0.003(5) 0.012(5)
C84 0.038(6) 0.071(9) 0.059(8) -0.010(7) 0.000(6) 0.013(6)
C85 0.065(9) 0.063(9) 0.078(10) -0.021(8) 0.000(7) 0.022(7)
C86 0.113(12) 0.098(12) 0.045(8) -0.019(9) 0.010(8) 0.045(10)
C87 0.076(9) 0.084(11) 0.072(10) -0.004(9) 0.031(8) 0.017(8)
C88 0.041(7) 0.048(7) 0.073(9) -0.016(7) -0.003(6) 0.009(6)
C89 0.087(10) 0.056(9) 0.104(11) 0.012(9) 0.013(9) 0.014(8)
C90 0.073(9) 0.058(8) 0.089(10) -0.001(8) 0.012(8) -0.009(7)
C91 0.059(8) 0.077(9) 0.063(8) 0.017(8) -0.003(7) -0.006(7)
C92 0.071(9) 0.054(8) 0.044(7) 0.014(6) -0.002(7) 0.017(7)
C93 0.063(8) 0.060(8) 0.042(6) 0.003(6) -0.004(6) -0.017(6)
C94 0.061(8) 0.094(10) 0.049(7) 0.004(7) 0.010(6) -0.010(8)
C95 0.056(8) 0.080(10) 0.078(10) 0.012(9) 0.010(7) 0.008(8)
C96 0.102(12) 0.113(13) 0.064(10) 0.015(9) 0.023(8) 0.059(10)
C97 0.130(15) 0.113(14) 0.079(11) -0.006(11) 0.036(11) 0.027(12)
C98 0.116(14) 0.129(16) 0.053(9) 0.009(11) 0.001(9) 0.003(12)
C99 0.121(13) 0.078(11) 0.064(10) 0.003(9) -0.011(9) -0.032(10)
C100 0.117(13) 0.075(10) 0.064(10) 0.006(9) 0.014(9) 0.007(9)
C101 0.060(8) 0.072(9) 0.044(7) 0.008(7) -0.001(6) 0.005(7)
C102 0.092(9) 0.198(13) 0.077(8) 0.052(9) -0.033(7) -0.019(10)
C103 0.104(9) 0.212(12) 0.098(8) 0.054(9) -0.039(7) -0.022(9)
C104 0.23(3) 0.217(17) 0.101(16) 0.042(15) -0.009(15) -0.12(2)
C105 0.23(3) 0.23(3) 0.114(18) -0.04(2) 0.00(2) -0.086(18)
C106 0.18(3) 0.220(18) 0.15(2) 0.04(2) -0.04(2) -0.098(19)
C107 0.127(10) 0.234(13) 0.131(9) 0.055(10) -0.042(8) -0.019(11)
C108 0.122(9) 0.229(12) 0.121(9) 0.055(9) -0.042(8) -0.019(10)
C109 0.60(9) 0.20(3) 0.20(3) -0.03(3) 0.14(4) 0.10(4)
Cl1 0.158(5) 0.171(5) 0.063(2) -0.009(3) -0.030(3) 0.036(4)
Cl2 0.187(5) 0.204(6) 0.090(3) 0.034(4) -0.022(3) 0.109(5)
Cl3 0.098(3) 0.077(3) 0.161(4) -0.004(3) -0.037(3) -0.046(2)
Cl4 0.256(7) 0.197(6) 0.076(3) 0.050(4) 0.016(4) -0.105(6)
Cl5 0.121(3) 0.081(2) 0.0549(19) 0.0005(19) -0.035(2) -0.008(2)
Cl6 0.101(3) 0.078(2) 0.067(2) -0.0163(19) -0.0291(19) -0.020(2)
Cl7 0.139(4) 0.084(3) 0.103(3) 0.014(2) -0.045(3) 0.049(3)
Cl8 0.250(7) 0.114(4) 0.065(3) -0.035(3) 0.018(3) 0.062(4)
I1 0.0530(5) 0.0601(5) 0.0663(5) -0.0027(4) -0.0062(4) 0.0150(4)
I2 0.1131(9) 0.1716(13) 0.0919(8) 0.0170(8) -0.0058(7) -0.0798(9)
I3 0.0644(6) 0.0660(6) 0.1078(8) 0.0085(6) 0.0135(5) 0.0059(5)
I4 0.0819(7) 0.0715(7) 0.2042(14) 0.0086(8) -0.0096(8) 0.0247(6)
N1 0.050(6) 0.075(7) 0.039(5) 0.004(5) -0.003(4) 0.005(5)
N2 0.054(6) 0.102(9) 0.039(5) 0.002(6) 0.000(5) 0.013(6)
N3 0.056(7) 0.099(9) 0.058(7) 0.005(7) 0.012(6) 0.017(7)
N4 0.039(5) 0.051(6) 0.044(5) -0.001(5) 0.007(4) -0.007(4)
N5 0.074(8) 0.039(6) 0.103(10) 0.007(7) -0.022(7) -0.012(6)
N6 0.070(7) 0.046(6) 0.106(10) -0.017(7) -0.012(7) 0.017(6)
N7 0.050(5) 0.042(5) 0.038(5) -0.001(4) 0.003(4) 0.000(4)
N8 0.043(5) 0.061(6) 0.044(5) -0.014(5) 0.004(4) 0.002(5)
N9 0.053(6) 0.084(8) 0.049(6) -0.008(6) 0.004(5) 0.014(6)
N10 0.055(6) 0.044(5) 0.041(5) 0.003(5) -0.001(4) 0.003(5)
N11 0.048(6) 0.051(6) 0.048(6) 0.001(5) -0.002(5) 0.006(5)
N12 0.044(5) 0.057(6) 0.051(6) 0.018(5) -0.005(5) 0.016(5)
O1 0.044(4) 0.063(5) 0.058(5) -0.010(4) -0.007(4) 0.003(4)
O2 0.043(4) 0.073(6) 0.044(4) 0.016(4) 0.000(4) 0.000(4)
O3 0.053(4) 0.046(4) 0.043(4) 0.005(4) -0.003(3) -0.019(4)
O4 0.041(4) 0.038(4) 0.059(5) 0.011(4) -0.006(4) -0.007(3)
O5 0.037(4) 0.049(4) 0.049(4) -0.004(4) -0.006(3) -0.006(3)
O6 0.046(4) 0.053(5) 0.038(4) 0.011(4) 0.003(3) 0.005(4)
O7 0.035(4) 0.055(5) 0.043(4) -0.007(4) 0.004(3) 0.011(3)
O8 0.054(4) 0.037(4) 0.041(4) -0.004(3) -0.011(3) 0.020(4)
O9 0.054(5) 0.055(5) 0.039(4) -0.004(4) -0.005(4) 0.011(4)
O10 0.055(4) 0.040(4) 0.028(3) 0.006(3) -0.001(3) 0.010(3)
O11 0.25(2) 0.210(18) 0.207(17) 0.015(15) 0.088(15) -0.017(16)
O12 0.21(2) 0.28(3) 0.99(8) -0.30(4) 0.30(4) -0.13(2)
O13 0.27(3) 0.41(4) 0.40(4) -0.12(4) -0.10(3) 0.12(3)
O14 0.39(6) 0.27(4) 1.78(19) -0.31(8) 0.00(8) -0.07(4)

loop_
_atom_type_symbol
_atom_type_description
_atom_type_scat_dispersion_real
_atom_type_scat_dispersion_imag
_atom_type_scat_source
C C 0.0033 0.0016 'International Tables Vol C Tables 4.2.6.8 and 6.1.1.4'
H H 0.0000 0.0000 'International Tables Vol C Tables 4.2.6.8 and 6.1.1.4'
N N 0.0061 0.0033 'International Tables Vol C Tables 4.2.6.8 and 6.1.1.4'
O O 0.0106 0.0060 'International Tables Vol C Tables 4.2.6.8 and 6.1.1.4'
Cl Cl 0.1484 0.1585 'International Tables Vol C Tables 4.2.6.8 and 6.1.1.4'
Zn Zn 0.2839 1.4301 'International Tables Vol C Tables 4.2.6.8 and 6.1.1.4'
I I -0.4742 1.8119 'International Tables Vol C Tables 4.2.6.8 and 6.1.1.4'

loop_
_geom_angle_atom_site_label_1
_geom_angle_atom_site_label_2
_geom_angle_atom_site_label_3
_geom_angle
O1 Zn1 O5 112.6(3)
O1 Zn1 N5 121.8(4)
O5 Zn1 N5 124.9(4)
O1 Zn1 N6 89.9(4)
O5 Zn1 N6 95.2(4)
N5 Zn1 N6 92.6(5)
O1 Zn1 O4 94.5(3)
O5 Zn1 O4 82.2(3)
N5 Zn1 O4 85.9(4)
N6 Zn1 O4 175.5(4)
O2 Zn2 O5 98.1(3)
O2 Zn2 N2 89.7(4)
O5 Zn2 N2 113.5(4)
O2 Zn2 O3 89.0(3)
O5 Zn2 O3 80.1(3)
N2 Zn2 O3 166.4(4)
O2 Zn2 N3 142.7(4)
O5 Zn2 N3 117.0(4)
N2 Zn2 N3 87.5(4)
O3 Zn2 N3 85.3(4)
O2 Zn2 Zn3 91.6(2)
O5 Zn2 Zn3 42.71(19)
N2 Zn2 Zn3 156.1(3)
O3 Zn2 Zn3 37.54(19)
N3 Zn2 Zn3 105.4(3)
O3 Zn3 O4 126.6(3)
O3 Zn3 O5 78.1(3)
O4 Zn3 O5 82.8(3)
O3 Zn3 N4 89.9(3)
O4 Zn3 N4 91.0(3)
O5 Zn3 N4 159.0(3)
O3 Zn3 I1 128.3(2)
O4 Zn3 I1 103.1(2)
O5 Zn3 I1 96.70(19)
N4 Zn3 I1 104.2(2)
O3 Zn3 Zn2 38.7(2)
O4 Zn3 Zn2 105.7(2)
O5 Zn3 Zn2 39.57(18)
N4 Zn3 Zn2 125.4(2)
I1 Zn3 Zn2 120.89(5)
O6 Zn4 O10 113.3(3)
O6 Zn4 N11 120.3(3)
O10 Zn4 N11 125.4(3)
O6 Zn4 N12 91.4(3)
O10 Zn4 N12 98.8(3)
N11 Zn4 N12 90.0(4)
O6 Zn4 O9 92.0(3)
O10 Zn4 O9 82.1(3)
N11 Zn4 O9 86.2(3)
N12 Zn4 O9 175.9(4)
O7 Zn5 O10 101.7(3)
O7 Zn5 O8 90.0(3)
O10 Zn5 O8 82.4(2)
O7 Zn5 N8 89.0(3)
O10 Zn5 N8 107.3(3)
O8 Zn5 N8 170.3(3)
O7 Zn5 N9 144.1(4)
O10 Zn5 N9 112.8(4)
O8 Zn5 N9 85.2(3)
N8 Zn5 N9 89.8(4)
O8 Zn6 O9 126.0(3)
O8 Zn6 O10 80.1(3)
O9 Zn6 O10 80.9(3)
O8 Zn6 N10 90.5(3)
O9 Zn6 N10 93.0(3)
O10 Zn6 N10 162.5(3)
O8 Zn6 I2 121.9(2)
O9 Zn6 I2 109.7(2)
O10 Zn6 I2 94.62(19)
N10 Zn6 I2 102.8(2)
O1 C1 C2 119.2(12)
O1 C1 C6 123.0(12)
C2 C1 C6 117.8(12)
C3 C2 C1 121.3(13)
C3 C2 C7 122.7(12)
C1 C2 C7 115.9(11)
C4 C3 C2 120.2(14)
C4 C3 H3 119.9
C2 C3 H3 119.9
C3 C4 C5 120.9(13)
C3 C4 Cl1 120.1(13)
C5 C4 Cl1 119.0(12)
C4 C5 C6 122.6(13)
C4 C5 H5 118.7
C6 C5 H5 118.7
C5 C6 C38 120.6(13)
C5 C6 C1 117.0(13)
C38 C6 C1 122.2(13)
C2 C7 N1 115.3(10)
C2 C7 H7A 108.5
N1 C7 H7A 108.5
C2 C7 H7B 108.5
N1 C7 H7B 108.5
H7A C7 H7B 107.5
N1 C8 C9 113.1(11)
N1 C8 H8A 109.0
C9 C8 H8A 109.0
N1 C8 H8B 109.0
C9 C8 H8B 109.0
H8A C8 H8B 107.8
C14 C9 C10 120.8(12)
C14 C9 C8 121.4(12)
C10 C9 C8 117.8(11)
O2 C10 C11 125.8(11)
O2 C10 C9 117.6(11)
C11 C10 C9 116.6(11)
C10 C11 C12 120.2(12)
C10 C11 C15 122.6(11)
C12 C11 C15 116.9(11)
C13 C12 C11 121.5(13)
C13 C12 H12 119.2
C11 C12 H12 119.2
C12 C13 C14 119.4(13)
C12 C13 Cl2 120.4(13)
C14 C13 Cl2 120.1(13)
C9 C14 C13 121.1(14)
C9 C14 H14 119.4
C13 C14 H14 119.4
N2 C15 C11 127.2(11)
N2 C15 H15 116.4
C11 C15 H15 116.4
C17 C16 N2 108.8(14)
C17 C16 H16A 109.9
N2 C16 H16A 109.9
C17 C16 H16B 109.9
N2 C16 H16B 109.9
H16A C16 H16B 108.3
C18 C17 C16 122.7(15)
C18 C17 H17A 106.6
C16 C17 H17A 106.6
C18 C17 H17B 106.6
C16 C17 H17B 106.6
H17A C17 H17B 106.6
C17 C18 N3 116.2(14)
C17 C18 H18A 108.2
N3 C18 H18A 108.2
C17 C18 H18B 108.2
N3 C18 H18B 108.2
H18A C18 H18B 107.4
N3 C19 C20 129.0(12)
N3 C19 H19 115.5
C20 C19 H19 115.5
C21 C20 C25 120.3(12)
C21 C20 C19 123.9(12)
C25 C20 C19 115.9(12)
O3 C21 C22 118.3(10)
O3 C21 C20 121.4(12)
C22 C21 C20 120.2(11)
C21 C22 C23 117.9(11)
C21 C22 C26 118.9(10)
C23 C22 C26 123.0(11)
C24 C23 C22 122.6(13)
C24 C23 H23 118.7
C22 C23 H23 118.7
C23 C24 C25 119.9(12)
C23 C24 Cl3 119.9(13)
C25 C24 Cl3 119.9(11)
C24 C25 C20 118.8(12)
C24 C25 H25 120.6
C20 C25 H25 120.6
N4 C26 C22 112.3(8)
N4 C26 H26A 109.1
C22 C26 H26A 109.1
N4 C26 H26B 109.1
C22 C26 H26B 109.1
H26A C26 H26B 107.9
N4 C27 C28 111.8(9)
N4 C27 H27A 109.2
C28 C27 H27A 109.2
N4 C27 H27B 109.2
C28 C27 H27B 109.2
H27A C27 H27B 107.9
C33 C28 C29 122.0(12)
C33 C28 C27 120.1(12)
C29 C28 C27 117.9(10)
O4 C29 C28 119.6(11)
O4 C29 C30 122.0(12)
C28 C29 C30 118.4(11)
C31 C30 C34 114.6(13)
C31 C30 C29 120.6(14)
C34 C30 C29 124.4(12)
C32 C31 C30 119.2(15)
C32 C31 H31 120.4
C30 C31 H31 120.4
C31 C32 C33 121.6(14)
C31 C32 Cl4 121.0(14)
C33 C32 Cl4 117.3(15)
C28 C33 C32 118.2(14)
C28 C33 H33 120.9
C32 C33 H33 120.9
N5 C34 C30 131.7(13)
N5 C34 H34 114.2
C30 C34 H34 114.2
N5 C35 C36 111.9(14)
N5 C35 H35A 109.2
C36 C35 H35A 109.2
N5 C35 H35B 109.2
C36 C35 H35B 109.2
H35A C35 H35B 107.9
C35 C36 C37 116.5(15)
C35 C36 H36A 108.2
C37 C36 H36A 108.2
C35 C36 H36B 108.2
C37 C36 H36B 108.2
H36A C36 H36B 107.3
N6 C37 C36 108.6(12)
N6 C37 H37A 110.0
C36 C37 H37A 110.0
N6 C37 H37B 110.0
C36 C37 H37B 110.0
H37A C37 H37B 108.4
N6 C38 C6 128.3(14)
N6 C38 H38 115.8
C6 C38 H38 115.8
C40 C39 N1 114.1(13)
C40 C39 H39A 108.7
N1 C39 H39A 108.7
C40 C39 H39B 108.7
N1 C39 H39B 108.7
H39A C39 H39B 107.6
C39 C40 C41 113.1(15)
C39 C40 H40A 109.0
C41 C40 H40A 109.0
C39 C40 H40B 109.0
C41 C40 H40B 109.0
H40A C40 H40B 107.8
C46 C41 C42 122.5(19)
C46 C41 C40 117.6(18)
C42 C41 C40 119.9(17)
C41 C42 C43 118.6(18)
C41 C42 H42 120.7
C43 C42 H42 120.7
C44 C43 C42 117(2)
C44 C43 H43 121.6
C42 C43 H43 121.6
C43 C44 C45 122(2)
C43 C44 H44 119.1
C45 C44 H44 119.1
C46 C45 C44 121(2)
C46 C45 H45 119.5
C44 C45 H45 119.5
C41 C46 C45 119(2)
C41 C46 H46 120.6
C45 C46 H46 120.6
N4 C47 C48 117.4(9)
N4 C47 H47A 108.0
C48 C47 H47A 108.0
N4 C47 H47B 108.0
C48 C47 H47B 108.0
H47A C47 H47B 107.2
C49 C48 C47 107.5(10)
C49 C48 H48A 110.2
C47 C48 H48A 110.2
C49 C48 H48B 110.2
C47 C48 H48B 110.2
H48A C48 H48B 108.5
C54 C49 C50 113.9(16)
C54 C49 C48 123.7(16)
C50 C49 C48 122.4(15)
C49 C50 C51 125.2(17)
C49 C50 H50 117.4
C51 C50 H50 117.4
C52 C51 C50 114.7(19)
C52 C51 H51 122.6
C50 C51 H51 122.6
C51 C52 C53 125.9(19)
C51 C52 H52 117.1
C53 C52 H52 117.1
C52 C53 C54 112.7(18)
C52 C53 H53 123.6
C54 C53 H53 123.6
C49 C54 C53 127.5(19)
C49 C54 H54 116.2
C53 C54 H54 116.2
O6 C55 C60 125.8(10)
O6 C55 C56 116.6(9)
C60 C55 C56 117.7(9)
C57 C56 C55 122.7(10)
C57 C56 C61 118.4(10)
C55 C56 C61 118.9(9)
C56 C57 C58 117.8(11)
C56 C57 H57 121.1
C58 C57 H57 121.1
C59 C58 C57 121.2(11)
C59 C58 Cl5 120.2(10)
C57 C58 Cl5 118.5(10)
C58 C59 C60 120.2(11)
C58 C59 H59 119.9
C60 C59 H59 119.9
C55 C60 C59 120.4(10)
C55 C60 C92 124.6(10)
C59 C60 C92 114.9(10)
C56 C61 N7 108.6(8)
C56 C61 H61A 110.0
N7 C61 H61A 110.0
C56 C61 H61B 110.0
N7 C61 H61B 110.0
H61A C61 H61B 108.4
C63 C62 N7 111.5(8)
C63 C62 H62A 109.3
N7 C62 H62A 109.3
C63 C62 H62B 109.3
N7 C62 H62B 109.3
H62A C62 H62B 108.0
C68 C63 C64 120.3(10)
C68 C63 C62 122.3(10)
C64 C63 C62 117.3(10)
O7 C64 C65 124.0(9)
O7 C64 C63 117.0(9)
C65 C64 C63 119.0(10)
C64 C65 C69 123.7(10)
C64 C65 C66 118.0(10)
C69 C65 C66 118.3(10)
C67 C66 C65 121.6(10)
C67 C66 H66 119.2
C65 C66 H66 119.2
C66 C67 C68 121.4(11)
C66 C67 Cl6 119.4(9)
C68 C67 Cl6 119.1(10)
C63 C68 C67 119.7(11)
C63 C68 H68 120.1
C67 C68 H68 120.1
N8 C69 C65 128.3(10)
N8 C69 H69 115.9
C65 C69 H69 115.9
N8 C70 C71 109.5(11)
N8 C70 H70A 109.8
C71 C70 H70A 109.8
N8 C70 H70B 109.8
C71 C70 H70B 109.8
H70A C70 H70B 108.2
C72 C71 C70 118.1(14)
C72 C71 H71A 107.8
C70 C71 H71A 107.8
C72 C71 H71B 107.8
C70 C71 H71B 107.8
H71A C71 H71B 107.1
C71 C72 N9 115.6(14)
C71 C72 H72A 108.4
N9 C72 H72A 108.4
C71 C72 H72B 108.4
N9 C72 H72B 108.4
H72A C72 H72B 107.4
N9 C73 C74 127.3(11)
N9 C73 H73 116.4
C74 C73 H73 116.4
C79 C74 C75 119.7(12)
C79 C74 C73 117.0(12)
C75 C74 C73 122.6(10)
O8 C75 C74 123.2(10)
O8 C75 C76 116.4(11)
C74 C75 C76 120.4(11)
C75 C76 C77 119.5(12)
C75 C76 C80 120.1(11)
C77 C76 C80 120.3(12)
C78 C77 C76 117.1(12)
C78 C77 H77 121.5
C76 C77 H77 121.5
C79 C78 C77 123.3(12)
C79 C78 Cl7 120.5(12)
C77 C78 Cl7 116.2(12)
C78 C79 C74 120.0(12)
C78 C79 H79 120.0
C74 C79 H79 120.0
N10 C80 C76 113.5(9)
N10 C80 H80A 108.9
C76 C80 H80A 108.9
N10 C80 H80B 108.9
C76 C80 H80B 108.9
H80A C80 H80B 107.7
N10 C81 C82 113.8(9)
N10 C81 H81A 108.8
C82 C81 H81A 108.8
N10 C81 H81B 108.8
C82 C81 H81B 108.8
H81A C81 H81B 107.7
C87 C82 C83 122.0(12)
C87 C82 C81 119.5(12)
C83 C82 C81 118.4(11)
O9 C83 C82 121.0(10)
O9 C83 C84 121.1(10)
C82 C83 C84 117.9(11)
C83 C84 C85 120.0(12)
C83 C84 C88 124.4(11)
C85 C84 C88 115.6(12)
C86 C85 C84 118.8(12)
C86 C85 H85 120.6
C84 C85 H85 120.6
C85 C86 C87 122.4(12)
C85 C86 Cl8 117.8(12)
C87 C86 Cl8 119.7(12)
C86 C87 C82 118.8(13)
C86 C87 H87 120.6
C82 C87 H87 120.6
N11 C88 C84 130.2(11)
N11 C88 H88 114.9
C84 C88 H88 114.9
C90 C89 N11 111.5(11)
C90 C89 H89A 109.3
N11 C89 H89A 109.3
C90 C89 H89B 109.3
N11 C89 H89B 109.3
H89A C89 H89B 108.0
C89 C90 C91 116.2(12)
C89 C90 H90A 108.2
C91 C90 H90A 108.2
C89 C90 H90B 108.2
C91 C90 H90B 108.2
H90A C90 H90B 107.4
N12 C91 C90 109.7(10)
N12 C91 H91A 109.7
C90 C91 H91A 109.7
N12 C91 H91B 109.7
C90 C91 H91B 109.7
H91A C91 H91B 108.2
N12 C92 C60 126.0(10)
N12 C92 H92 117.0
C60 C92 H92 117.0
N7 C93 C94 116.6(9)
N7 C93 H93A 108.2
C94 C93 H93A 108.2
N7 C93 H93B 108.2
C94 C93 H93B 108.2
H93A C93 H93B 107.3
C93 C94 C95 105.4(10)
C93 C94 H94A 110.7
C95 C94 H94A 110.7
C93 C94 H94B 110.7
C95 C94 H94B 110.7
H94A C94 H94B 108.8
C96 C95 C100 118.3(14)
C96 C95 C94 121.5(13)
C100 C95 C94 120.2(13)
C95 C96 C97 120.5(15)
C95 C96 H96 119.8
C97 C96 H96 119.8
C98 C97 C96 116.6(16)
C98 C97 H97 121.7
C96 C97 H97 121.7
C99 C98 C97 125.4(16)
C99 C98 H98 117.3
C97 C98 H98 117.3
C100 C99 C98 116.3(16)
C100 C99 H99 121.8
C98 C99 H99 121.8
C99 C100 C95 122.8(15)
C99 C100 H100 118.6
C95 C100 H100 118.6
C102 C101 N10 118.4(10)
C102 C101 H10A 107.7
N10 C101 H10A 107.7
C102 C101 H10B 107.7
N10 C101 H10B 107.7
H10A C101 H10B 107.1
C103 C102 C101 106.3(14)
C103 C102 H10C 110.5
C101 C102 H10C 110.5
C103 C102 H10D 110.5
C101 C102 H10D 110.5
H10C C102 H10D 108.7
C108 C103 C104 121(2)
C108 C103 C102 121(3)
C104 C103 C102 118(2)
C103 C104 C105 121(3)
C103 C104 H104 119.4
C105 C104 H104 119.4
C106 C105 C104 109(3)
C106 C105 H105 125.6
C104 C105 H105 125.6
C105 C106 C107 137(3)
C105 C106 H106 111.3
C107 C106 H106 111.3
C106 C107 C108 104(2)
C106 C107 H107 128.2
C108 C107 H107 128.2
C103 C108 C107 127(3)
C103 C108 H10E 116.5
C107 C108 H10E 116.5
O13 C109 H10F 109.5
O13 C109 H10G 109.5
H10F C109 H10G 109.5
O13 C109 H10H 109.5
H10F C109 H10H 109.5
H10G C109 H10H 109.5
C8 N1 C39 108.6(10)
C8 N1 C7 111.9(9)
C39 N1 C7 111.9(10)
C15 N2 C16 117.8(11)
C15 N2 Zn2 123.8(9)
C16 N2 Zn2 117.5(8)
C19 N3 C18 113.7(12)
C19 N3 Zn2 124.0(9)
C18 N3 Zn2 122.3(10)
C27 N4 C26 107.2(9)
C27 N4 C47 113.8(8)
C26 N4 C47 110.3(8)
C27 N4 Zn3 107.4(6)
C26 N4 Zn3 108.7(6)
C47 N4 Zn3 109.3(6)
C34 N5 C35 120.9(13)
C34 N5 Zn1 125.6(10)
C35 N5 Zn1 113.5(10)
C38 N6 C37 114.7(12)
C38 N6 Zn1 122.6(9)
C37 N6 Zn1 122.6(10)
C62 N7 C93 112.7(8)
C62 N7 C61 111.9(8)
C93 N7 C61 113.2(8)
C69 N8 C70 117.1(9)
C69 N8 Zn5 123.0(7)
C70 N8 Zn5 118.8(7)
C73 N9 C72 114.3(11)
C73 N9 Zn5 126.6(8)
C72 N9 Zn5 119.0(9)
C80 N10 C81 109.4(9)
C80 N10 C101 110.9(9)
C81 N10 C101 112.9(8)
C80 N10 Zn6 109.2(6)
C81 N10 Zn6 106.4(6)
C101 N10 Zn6 107.9(6)
C88 N11 C89 117.4(10)
C88 N11 Zn4 126.7(8)
C89 N11 Zn4 115.8(8)
C92 N12 C91 116.2(10)
C92 N12 Zn4 121.9(8)
C91 N12 Zn4 121.8(8)
C1 O1 Zn1 126.3(8)
C1 O1 H1 117.7
Zn1 O1 H1 116.0
C10 O2 Zn2 126.2(7)
C10 O2 H2 117.6
Zn2 O2 H2 116.2
C21 O3 Zn3 116.9(6)
C21 O3 Zn2 131.8(7)
Zn3 O3 Zn2 103.7(3)
C29 O4 Zn3 110.9(6)
C29 O4 Zn1 129.6(7)
Zn3 O4 Zn1 96.8(3)
Zn1 O5 Zn2 132.8(3)
Zn1 O5 Zn3 96.8(3)
Zn2 O5 Zn3 97.7(3)
C55 O6 Zn4 126.2(6)
C55 O6 H6 116.8
Zn4 O6 H6 117.0
C64 O7 Zn5 126.7(6)
C64 O7 H7 116.5
Zn5 O7 H7 116.7
C75 O8 Zn6 115.6(6)
C75 O8 Zn5 129.3(7)
Zn6 O8 Zn5 102.1(3)
C83 O9 Zn6 113.1(6)
C83 O9 Zn4 130.5(7)
Zn6 O9 Zn4 99.2(3)
Zn4 O10 Zn5 130.8(4)
Zn4 O10 Zn6 97.5(3)
Zn5 O10 Zn6 95.3(3)
H11A O11 H11B 109.5
H12A O12 H12B 109.4
C109 O13 H13A 98.2
H14A O14 H14B 115.9

loop_
_geom_bond_atom_site_label_1
_geom_bond_atom_site_label_2
_geom_bond_distance
Zn1 O1 1.933(7)
Zn1 O5 2.019(7)
Zn1 N5 2.073(11)
Zn1 N6 2.090(11)
Zn1 O4 2.176(7)
Zn2 O2 1.978(7)
Zn2 O5 2.031(7)
Zn2 N2 2.035(9)
Zn2 O3 2.035(7)
Zn2 N3 2.157(11)
Zn2 Zn3 3.1600(17)
Zn3 O3 1.982(7)
Zn3 O4 2.007(7)
Zn3 O5 2.163(7)
Zn3 N4 2.210(8)
Zn3 I1 2.6055(14)
Zn4 O6 1.964(7)
Zn4 O10 2.012(7)
Zn4 N11 2.044(9)
Zn4 N12 2.130(9)
Zn4 O9 2.154(7)
Zn5 O7 1.995(7)
Zn5 O10 2.044(7)
Zn5 O8 2.056(7)
Zn5 N8 2.073(8)
Zn5 N9 2.110(10)
Zn6 O8 1.984(7)
Zn6 O9 2.011(7)
Zn6 O10 2.204(6)
Zn6 N10 2.210(8)
Zn6 I2 2.4971(17)
C1 O1 1.333(13)
C1 C2 1.419(17)
C1 C6 1.469(17)
C2 C3 1.388(17)
C2 C7 1.483(17)
C3 C4 1.350(18)
C3 H3 0.9300
C4 C5 1.386(19)
C4 Cl1 1.747(14)
C5 C6 1.388(17)
C5 H5 0.9300
C6 C38 1.412(18)
C7 N1 1.559(15)
C7 H7A 0.9700
C7 H7B 0.9700
C8 N1 1.484(15)
C8 C9 1.494(16)
C8 H8A 0.9700
C8 H8B 0.9700
C9 C14 1.343(17)
C9 C10 1.466(16)
C10 O2 1.315(13)
C10 C11 1.382(15)
C11 C12 1.400(17)
C11 C15 1.438(18)
C12 C13 1.36(2)
C12 H12 0.9300
C13 C14 1.38(2)
C13 Cl2 1.741(14)
C14 H14 0.9300
C15 N2 1.288(16)
C15 H15 0.9300
C16 C17 1.50(2)
C16 N2 1.504(16)
C16 H16A 0.9700
C16 H16B 0.9700
C17 C18 1.348(19)
C17 H17A 0.9700
C17 H17B 0.9700
C18 N3 1.485(16)
C18 H18A 0.9700
C18 H18B 0.9700
C19 N3 1.280(16)
C19 C20 1.465(18)
C19 H19 0.9300
C20 C21 1.387(16)
C20 C25 1.419(16)
C21 O3 1.345(13)
C21 C22 1.383(15)
C22 C23 1.406(15)
C22 C26 1.512(15)
C23 C24 1.352(18)
C23 H23 0.9300
C24 C25 1.383(18)
C24 Cl3 1.735(13)
C25 H25 0.9300
C26 N4 1.487(13)
C26 H26A 0.9700
C26 H26B 0.9700
C27 N4 1.463(13)
C27 C28 1.524(16)
C27 H27A 0.9700
C27 H27B 0.9700
C28 C33 1.372(16)
C28 C29 1.376(16)
C29 O4 1.324(12)
C29 C30 1.413(17)
C30 C31 1.389(18)
C30 C34 1.390(19)
C31 C32 1.36(2)
C31 H31 0.9300
C32 C33 1.41(2)
C32 Cl4 1.754(15)
C33 H33 0.9300
C34 N5 1.300(17)
C34 H34 0.9300
C35 N5 1.455(18)
C35 C36 1.46(2)
C35 H35A 0.9700
C35 H35B 0.9700
C36 C37 1.55(2)
C36 H36A 0.9700
C36 H36B 0.9700
C37 N6 1.516(17)
C37 H37A 0.9700
C37 H37B 0.9700
C38 N6 1.261(16)
C38 H38 0.9300
C39 C40 1.44(2)
C39 N1 1.517(15)
C39 H39A 0.9700
C39 H39B 0.9700
C40 C41 1.58(2)
C40 H40A 0.9700
C40 H40B 0.9700
C41 C46 1.33(2)
C41 C42 1.38(2)
C42 C43 1.45(2)
C42 H42 0.9300
C43 C44 1.34(3)
C43 H43 0.9300
C44 C45 1.38(3)
C44 H44 0.9300
C45 C46 1.37(2)
C45 H45 0.9300
C46 H46 0.9300
C47 N4 1.503(13)
C47 C48 1.541(15)
C47 H47A 0.9700
C47 H47B 0.9700
C48 C49 1.517(18)
C48 H48A 0.9700
C48 H48B 0.9700
C49 C54 1.33(2)
C49 C50 1.345(19)
C50 C51 1.41(2)
C50 H50 0.9300
C51 C52 1.34(2)
C51 H51 0.9300
C52 C53 1.35(2)
C52 H52 0.9300
C53 C54 1.41(2)
C53 H53 0.9300
C54 H54 0.9300
C55 O6 1.300(11)
C55 C60 1.403(14)
C55 C56 1.411(14)
C56 C57 1.385(14)
C56 C61 1.511(14)
C57 C58 1.411(16)
C57 H57 0.9300
C58 C59 1.373(17)
C58 Cl5 1.757(12)
C59 C60 1.405(15)
C59 H59 0.9300
C60 C92 1.478(16)
C61 N7 1.550(13)
C61 H61A 0.9700
C61 H61B 0.9700
C62 C63 1.470(14)
C62 N7 1.498(13)
C62 H62A 0.9700
C62 H62B 0.9700
C63 C68 1.370(15)
C63 C64 1.439(14)
C64 O7 1.329(11)
C64 C65 1.409(14)
C65 C69 1.409(15)
C65 C66 1.434(15)
C66 C67 1.329(15)
C66 H66 0.9300
C67 C68 1.407(16)
C67 Cl6 1.750(11)
C68 H68 0.9300
C69 N8 1.303(13)
C69 H69 0.9300
C70 N8 1.468(14)
C70 C71 1.535(18)
C70 H70A 0.9700
C70 H70B 0.9700
C71 C72 1.391(19)
C71 H71A 0.9700
C71 H71B 0.9700
C72 N9 1.551(17)
C72 H72A 0.9700
C72 H72B 0.9700
C73 N9 1.294(14)
C73 C74 1.437(16)
C73 H73 0.9300
C74 C79 1.392(15)
C74 C75 1.414(16)
C75 O8 1.357(13)
C75 C76 1.432(16)
C76 C77 1.436(16)
C76 C80 1.488(15)
C77 C78 1.416(19)
C77 H77 0.9300
C78 C79 1.381(18)
C78 Cl7 1.741(13)
C79 H79 0.9300
C80 N10 1.481(13)
C80 H80A 0.9700
C80 H80B 0.9700
C81 N10 1.516(13)
C81 C82 1.520(16)
C81 H81A 0.9700
C81 H81B 0.9700
C82 C87 1.378(17)
C82 C83 1.383(15)
C83 O9 1.326(12)
C83 C84 1.402(16)
C84 C85 1.420(16)
C84 C88 1.446(16)
C85 C86 1.351(18)
C85 H85 0.9300
C86 C87 1.367(19)
C86 Cl8 1.749(13)
C87 H87 0.9300
C88 N11 1.279(13)
C88 H88 0.9300
C89 C90 1.446(17)
C89 N11 1.512(15)
C89 H89A 0.9700
C89 H89B 0.9700
C90 C91 1.549(17)
C90 H90A 0.9700
C90 H90B 0.9700
C91 N12 1.473(15)
C91 H91A 0.9700
C91 H91B 0.9700
C92 N12 1.280(14)
C92 H92 0.9300
C93 N7 1.500(12)
C93 C94 1.517(15)
C93 H93A 0.9700
C93 H93B 0.9700
C94 C95 1.551(17)
C94 H94A 0.9700
C94 H94B 0.9700
C95 C96 1.371(19)
C95 C100 1.411(18)
C96 C97 1.42(2)
C96 H96 0.9300
C97 C98 1.37(2)
C97 H97 0.9300
C98 C99 1.36(2)
C98 H98 0.9300
C99 C100 1.355(18)
C99 H99 0.9300
C100 H100 0.9300
C101 C102 1.512(17)
C101 N10 1.517(13)
C101 H10A 0.9700
C101 H10B 0.9700
C102 C103 1.51(2)
C102 H10C 0.9700
C102 H10D 0.9700
C103 C108 1.35(3)
C103 C104 1.36(3)
C104 C105 1.42(3)
C104 H104 0.9300
C105 C106 1.388(10)
C105 H105 0.9300
C106 C107 1.390(10)
C106 H106 0.9300
C107 C108 1.417(10)
C107 H107 0.9300
C108 H10E 0.9300
C109 O13 1.47(3)
C109 H10F 0.9600
C109 H10G 0.9600
C109 H10H 0.9600
O1 H1 0.9365
O2 H2 0.9358
O6 H6 0.9362
O7 H7 0.9362
O11 H11A 0.8498
O11 H11B 0.8504
O12 H12A 0.8500
O12 H12B 0.8502
O13 H13A 0.9600
O14 H14A 0.8501
O14 H14B 0.8498
